data_1577114
loop_
_publ_author_name
'Zhu, Yanren'
'Pu, Enfan'
'Yang, Shaoxiong'
'Zhao, Dongbo'
'Xu, Qi'
'Jiang, Piaopiao'
'Li, Xiong'
'Zhang, Hongbin'
'Chen, Jingbo'

_publ_section_title
;
 Electrochemically Driven Strain-Release Dearomative (3+2) Cyclization for
 the Synthesis of Bicyclo[2.1.1]hexane-Fused Polycyclic Spiroindolines
;
_journal_name_full 'Chemical Science'
_journal_paper_doi 10.1039/D6SC01271J
_journal_year 2026
_chemical_formula_moiety 'C29 H23 N O2'
_chemical_formula_sum 'C29 H23 N O2'
_chemical_formula_weight 417.48
_space_group_crystal_system monoclinic
_space_group_IT_number 14
_space_group_name_Hall '-P 2ybc'
_space_group_name_H-M_alt 'P 1 21/c 1'
_atom_sites_solution_hydrogens geom
_atom_sites_solution_primary direct
_audit_creation_date 2025-12-15
_audit_creation_method
;
FinalCif V89 by Daniel Kratzert, Freiburg 2025,
https://dkratzert.de/finalcif.html
;
_audit_update_record
;
2025-12-21 deposited with the CCDC.	2026-04-15 downloaded from the CCDC.
;
_cell_angle_alpha 90
_cell_angle_beta 117.0260(10)
_cell_angle_gamma 90
_cell_formula_units_Z 4
_cell_length_a 14.9928(5)
_cell_length_b 10.7897(4)
_cell_length_c 14.3627(5)
_cell_measurement_reflns_used 9996
_cell_measurement_temperature 100.00
_cell_measurement_theta_max 28.32
_cell_measurement_theta_min 2.43
_cell_volume 2069.71(13)
_computing_cell_refinement 'SAINT V8.40B'
_computing_data_reduction 'SAINT V8.40B'
_computing_molecular_graphics 'Olex2 1.5 (Dolomanov et al., 2009)'
_computing_publication_material 'Olex2 1.5 (Dolomanov et al., 2009)'
_computing_structure_refinement 'SHELXL 2018/3 (Sheldrick, 2015)'
_computing_structure_solution 'SHELXT 2018/2 (Sheldrick, 2018)'
_diffrn_ambient_environment N~2~
_diffrn_ambient_temperature 100.00
_diffrn_detector CPAD
_diffrn_detector_area_resol_mean 7.41
_diffrn_detector_type 'Bruker PHOTON'
_diffrn_measured_fraction_theta_full 1.000
_diffrn_measured_fraction_theta_max 0.999
_diffrn_measurement_device 'three-circle diffractometer'
_diffrn_measurement_device_type 'Bruker D8 VENTURE dual wavelength Mo/Cu'
_diffrn_measurement_method '\w and \f scans'
_diffrn_measurement_specimen_support 'MiTeGen micromount'
_diffrn_radiation_monochromator 'mirror optics'
_diffrn_radiation_probe x-ray
_diffrn_radiation_type MoK\a
_diffrn_radiation_wavelength 0.71073
_diffrn_reflns_av_R_equivalents 0.0774
_diffrn_reflns_av_unetI/netI 0.0435
_diffrn_reflns_Laue_measured_fraction_full 1.000
_diffrn_reflns_Laue_measured_fraction_max 0.999
_diffrn_reflns_limit_h_max 19
_diffrn_reflns_limit_h_min -20
_diffrn_reflns_limit_k_max 14
_diffrn_reflns_limit_k_min -14
_diffrn_reflns_limit_l_max 19
_diffrn_reflns_limit_l_min -19
_diffrn_reflns_number 36335
_diffrn_reflns_point_group_measured_fraction_full 1.000
_diffrn_reflns_point_group_measured_fraction_max 0.999
_diffrn_reflns_theta_full 25.242
_diffrn_reflns_theta_max 28.324
_diffrn_reflns_theta_min 2.427
_diffrn_source 'microfocus sealed X-ray tube'
_diffrn_source_current 1.4
_diffrn_source_power 0.07
_diffrn_source_type 'Incoatec I\ms'
_diffrn_source_voltage 50.0
_diffrn_standards_number 0
_exptl_absorpt_coefficient_mu 0.084
_exptl_absorpt_correction_T_max 0.7457
_exptl_absorpt_correction_T_min 0.5204
_exptl_absorpt_correction_type multi-scan
_exptl_absorpt_process_details
;
SADABS-2016/2 (Bruker,2016/2) was used for absorption correction.
wR2(int) was 0.1302 before and 0.0887 after correction.
The Ratio of minimum to maximum transmission is 0.6979.
The \l/2 correction factor is Not present.
;
_exptl_crystal_colour colourless
_exptl_crystal_colour_primary colourless
_exptl_crystal_density_diffrn 1.340
_exptl_crystal_description block
_exptl_crystal_F_000 880
_exptl_crystal_size_max 0.24
_exptl_crystal_size_mid 0.2
_exptl_crystal_size_min 0.18
_refine_diff_density_max 0.346
_refine_diff_density_min -0.300
_refine_diff_density_rms 0.063
_refine_ls_extinction_method none
_refine_ls_goodness_of_fit_ref 1.063
_refine_ls_hydrogen_treatment constr
_refine_ls_matrix_type full
_refine_ls_number_parameters 289
_refine_ls_number_reflns 5153
_refine_ls_number_restraints 0
_refine_ls_restrained_S_all 1.063
_refine_ls_R_factor_all 0.0659
_refine_ls_R_factor_gt 0.0528
_refine_ls_shift/su_max 0.000
_refine_ls_shift/su_mean 0.000
_refine_ls_structure_factor_coef Fsqd
_refine_ls_weighting_details 'w=1/[\s^2^(Fo^2^)+(0.0441P)^2^+1.6783P] where P=(Fo^2^+2Fc^2^)/3'
_refine_ls_weighting_scheme calc
_refine_ls_wR_factor_gt 0.1167
_refine_ls_wR_factor_ref 0.1260
_reflns_Friedel_coverage 0.000
_reflns_number_gt 4344
_reflns_number_total 5153
_reflns_threshold_expression 'I > 2\s(I)'
_cod_data_source_file d6sc01271j2.cif
_cod_data_source_block 1
_cod_original_cell_volume 2069.70(13)
_cod_original_sg_symbol_H-M 'P 21/c'
_cod_database_code 1577114
_shelx_shelxl_version_number 2018/3
_olex2_refinement_description
;
1. Fixed Uiso
 At 1.2 times of:
  All C(H) groups, All C(H,H) groups
2.a Secondary CH2 refined with riding coordinates:
 C8(H8A,H8B), C17(H17A,H17B), C19(H19A,H19B), C27(H27A,H27B), C28(H28A,H28B)
2.b Aromatic/amide H refined with riding coordinates:
 C2(H2), C3(H3), C4(H4), C5(H5), C10(H10), C11(H11), C12(H12), C13(H13),
 C21(H21), C22(H22), C23(H23), C24(H24), C25(H25)
;
_olex2_submission_special_instructions 'No special instructions were received'
_shelx_space_group_comment
;
The symmetry employed for this shelxl refinement is uniquely defined
by the following loop, which should always be used as a source of
symmetry information in preference to the above space-group names.
They are only intended as comments.
;
_shelx_estimated_absorpt_t_min 0.980
_shelx_estimated_absorpt_t_max 0.985
_olex2_diffrn_ambient_temperature_device 'Oxford Cryostream 800'

loop_
_space_group_symop_operation_xyz
'x, y, z'
'-x, y+1/2, -z+1/2'
'-x, -y, -z'
'x, -y-1/2, z-1/2'

loop_
_atom_site_label
_atom_site_type_symbol
_atom_site_fract_x
_atom_site_fract_y
_atom_site_fract_z
_atom_site_U_iso_or_equiv
_atom_site_adp_type
_atom_site_occupancy
_atom_site_site_symmetry_order
_atom_site_calc_flag
_atom_site_refinement_flags_posn
_atom_site_refinement_flags_adp
_atom_site_refinement_flags_occupancy
_atom_site_disorder_assembly
_atom_site_disorder_group
O1 O 0.51382(9) 0.53225(12) 0.27268(8) 0.0245(3) Uani 1 1 d . . . . .
O2 O 0.96044(9) 0.68395(12) 0.81533(9) 0.0236(3) Uani 1 1 d . . . . .
N1 N 0.64185(9) 0.55067(12) 0.44012(9) 0.0140(3) Uani 1 1 d . . . . .
C1 C 0.61522(11) 0.65297(14) 0.48314(11) 0.0150(3) Uani 1 1 d . . . . .
C2 C 0.55119(12) 0.74943(15) 0.42965(12) 0.0201(3) Uani 1 1 d . . . . .
H2 H 0.522139 0.755401 0.355664 0.024 Uiso 1 1 calc R U . . .
C3 C 0.53122(13) 0.83738(15) 0.48903(13) 0.0227(3) Uani 1 1 d . . . . .
H3 H 0.487307 0.904276 0.454711 0.027 Uiso 1 1 calc R U . . .
C4 C 0.57434(12) 0.82901(15) 0.59751(13) 0.0202(3) Uani 1 1 d . . . . .
H4 H 0.559264 0.889586 0.636267 0.024 Uiso 1 1 calc R U . . .
C5 C 0.63983(11) 0.73169(14) 0.64969(12) 0.0168(3) Uani 1 1 d . . . . .
H5 H 0.669559 0.726289 0.723741 0.020 Uiso 1 1 calc R U . . .
C6 C 0.66103(11) 0.64314(14) 0.59249(11) 0.0136(3) Uani 1 1 d . . . . .
C7 C 0.72893(11) 0.53010(13) 0.62882(11) 0.0121(3) Uani 1 1 d . . . . .
C8 C 0.70872(11) 0.44705(14) 0.70376(11) 0.0133(3) Uani 1 1 d . . . . .
H8A H 0.635651 0.443355 0.680371 0.016 Uiso 1 1 calc R U . . .
H8B H 0.732051 0.361955 0.700887 0.016 Uiso 1 1 calc R U . . .
C9 C 0.76051(11) 0.49296(13) 0.81592(11) 0.0136(3) Uani 1 1 d . . . . .
C10 C 0.72146(11) 0.46012(14) 0.88432(11) 0.0159(3) Uani 1 1 d . . . . .
H10 H 0.660907 0.414116 0.858800 0.019 Uiso 1 1 calc R U . . .
C11 C 0.77005(12) 0.49386(15) 0.98920(12) 0.0185(3) Uani 1 1 d . . . . .
H11 H 0.742321 0.470978 1.034480 0.022 Uiso 1 1 calc R U . . .
C12 C 0.85888(12) 0.56083(15) 1.02818(11) 0.0188(3) Uani 1 1 d . . . . .
H12 H 0.893357 0.580789 1.100417 0.023 Uiso 1 1 calc R U . . .
C13 C 0.89675(12) 0.59827(15) 0.96080(11) 0.0171(3) Uani 1 1 d . . . . .
H13 H 0.956090 0.646717 0.986588 0.021 Uiso 1 1 calc R U . . .
C14 C 0.84815(11) 0.56520(14) 0.85490(11) 0.0142(3) Uani 1 1 d . . . . .
C15 C 0.89023(11) 0.61163(14) 0.78498(11) 0.0148(3) Uani 1 1 d . . . . .
C16 C 0.84230(11) 0.56204(13) 0.67587(11) 0.0128(3) Uani 1 1 d . . . . .
C17 C 0.88640(11) 0.44268(14) 0.64921(11) 0.0136(3) Uani 1 1 d . . . . .
H17A H 0.959927 0.443196 0.675348 0.016 Uiso 1 1 calc R U . . .
H17B H 0.862353 0.363235 0.664060 0.016 Uiso 1 1 calc R U . . .
C18 C 0.82496(11) 0.49215(13) 0.53572(11) 0.0123(3) Uani 1 1 d . . . . .
C19 C 0.85178(11) 0.62407(14) 0.58404(11) 0.0142(3) Uani 1 1 d . . . . .
H19A H 0.920103 0.652496 0.600375 0.017 Uiso 1 1 calc R U . . .
H19B H 0.800783 0.688298 0.546634 0.017 Uiso 1 1 calc R U . . .
C20 C 0.84264(11) 0.45534(14) 0.44529(11) 0.0136(3) Uani 1 1 d . . . . .
C21 C 0.87811(11) 0.33763(14) 0.43859(11) 0.0145(3) Uani 1 1 d . . . . .
H21 H 0.896723 0.281042 0.495042 0.017 Uiso 1 1 calc R U . . .
C22 C 0.88624(11) 0.30303(15) 0.34921(11) 0.0160(3) Uani 1 1 d . . . . .
H22 H 0.909801 0.222605 0.344750 0.019 Uiso 1 1 calc R U . . .
C23 C 0.86006(11) 0.38559(15) 0.26663(11) 0.0175(3) Uani 1 1 d . . . . .
H23 H 0.865102 0.361357 0.205603 0.021 Uiso 1 1 calc R U . . .
C24 C 0.82639(12) 0.50403(15) 0.27352(12) 0.0188(3) Uani 1 1 d . . . . .
H24 H 0.808994 0.561005 0.217502 0.023 Uiso 1 1 calc R U . . .
C25 C 0.81837(12) 0.53849(15) 0.36280(12) 0.0169(3) Uani 1 1 d . . . . .
H25 H 0.796112 0.619552 0.367665 0.020 Uiso 1 1 calc R U . . .
C26 C 0.71648(11) 0.47221(13) 0.52241(10) 0.0120(3) Uani 1 1 d . . . . .
C27 C 0.67482(11) 0.34102(14) 0.48699(11) 0.0156(3) Uani 1 1 d . . . . .
H27A H 0.630056 0.316027 0.517386 0.019 Uiso 1 1 calc R U . . .
H27B H 0.729628 0.279713 0.507288 0.019 Uiso 1 1 calc R U . . .
C28 C 0.61640(12) 0.35303(15) 0.36725(11) 0.0179(3) Uani 1 1 d . . . . .
H28A H 0.660048 0.335054 0.333899 0.021 Uiso 1 1 calc R U . . .
H28B H 0.558428 0.295868 0.338593 0.021 Uiso 1 1 calc R U . . .
C29 C 0.58218(11) 0.48702(16) 0.35019(11) 0.0171(3) Uani 1 1 d . . . . .

loop_
_atom_site_aniso_label
_atom_site_aniso_U_11
_atom_site_aniso_U_22
_atom_site_aniso_U_33
_atom_site_aniso_U_23
_atom_site_aniso_U_13
_atom_site_aniso_U_12
O1 0.0176(6) 0.0384(7) 0.0123(5) 0.0019(5) 0.0021(5) 0.0050(5)
O2 0.0230(6) 0.0305(6) 0.0188(5) -0.0095(5) 0.0107(5) -0.0129(5)
N1 0.0134(6) 0.0174(6) 0.0093(5) 0.0007(5) 0.0037(5) 0.0027(5)
C1 0.0145(7) 0.0166(7) 0.0138(7) 0.0002(5) 0.0062(6) -0.0003(5)
C2 0.0212(8) 0.0204(8) 0.0168(7) 0.0040(6) 0.0071(6) 0.0036(6)
C3 0.0239(8) 0.0169(8) 0.0254(8) 0.0045(6) 0.0097(7) 0.0050(6)
C4 0.0235(8) 0.0150(7) 0.0245(8) -0.0018(6) 0.0129(7) 0.0014(6)
C5 0.0185(7) 0.0167(7) 0.0157(7) -0.0014(6) 0.0082(6) -0.0006(6)
C6 0.0135(7) 0.0143(7) 0.0132(6) 0.0010(5) 0.0064(6) -0.0007(5)
C7 0.0134(6) 0.0136(6) 0.0090(6) -0.0005(5) 0.0049(5) -0.0009(5)
C8 0.0143(7) 0.0152(7) 0.0100(6) 0.0006(5) 0.0051(5) -0.0006(5)
C9 0.0151(7) 0.0133(7) 0.0110(6) 0.0016(5) 0.0048(5) 0.0035(5)
C10 0.0171(7) 0.0174(7) 0.0128(7) 0.0018(5) 0.0064(6) 0.0006(6)
C11 0.0254(8) 0.0195(7) 0.0124(7) 0.0028(6) 0.0102(6) 0.0028(6)
C12 0.0248(8) 0.0202(7) 0.0096(6) -0.0017(6) 0.0063(6) 0.0015(6)
C13 0.0174(7) 0.0192(7) 0.0120(7) -0.0026(6) 0.0043(6) -0.0001(6)
C14 0.0166(7) 0.0143(7) 0.0116(6) -0.0007(5) 0.0063(6) 0.0017(5)
C15 0.0148(7) 0.0157(7) 0.0136(6) -0.0021(5) 0.0061(6) 0.0001(5)
C16 0.0146(7) 0.0130(6) 0.0101(6) -0.0004(5) 0.0050(5) -0.0008(5)
C17 0.0140(7) 0.0162(7) 0.0106(6) 0.0001(5) 0.0056(5) 0.0015(5)
C18 0.0132(6) 0.0135(6) 0.0106(6) 0.0012(5) 0.0059(5) 0.0012(5)
C19 0.0154(7) 0.0160(7) 0.0125(6) -0.0001(5) 0.0074(6) -0.0019(5)
C20 0.0131(7) 0.0165(7) 0.0113(6) 0.0001(5) 0.0055(5) -0.0004(5)
C21 0.0126(6) 0.0179(7) 0.0117(6) 0.0016(5) 0.0042(5) 0.0008(5)
C22 0.0134(7) 0.0181(7) 0.0148(7) -0.0029(6) 0.0051(6) 0.0008(6)
C23 0.0181(7) 0.0241(8) 0.0118(6) -0.0022(6) 0.0080(6) -0.0006(6)
C24 0.0225(8) 0.0219(8) 0.0143(7) 0.0038(6) 0.0104(6) 0.0028(6)
C25 0.0203(7) 0.0173(7) 0.0151(7) 0.0021(6) 0.0097(6) 0.0036(6)
C26 0.0130(6) 0.0142(7) 0.0079(6) 0.0006(5) 0.0039(5) 0.0006(5)
C27 0.0166(7) 0.0170(7) 0.0124(6) -0.0028(5) 0.0058(6) -0.0029(6)
C28 0.0164(7) 0.0233(8) 0.0128(7) -0.0043(6) 0.0057(6) -0.0024(6)
C29 0.0129(7) 0.0273(8) 0.0113(6) -0.0011(6) 0.0056(6) -0.0002(6)

loop_
_atom_type_symbol
_atom_type_description
_atom_type_scat_dispersion_real
_atom_type_scat_dispersion_imag
_atom_type_scat_source
C C 0.0033 0.0016 'International Tables Vol C Tables 4.2.6.8 and 6.1.1.4'
H H 0.0000 0.0000 'International Tables Vol C Tables 4.2.6.8 and 6.1.1.4'
N N 0.0061 0.0033 'International Tables Vol C Tables 4.2.6.8 and 6.1.1.4'
O O 0.0106 0.0060 'International Tables Vol C Tables 4.2.6.8 and 6.1.1.4'

loop_
_geom_angle_atom_site_label_1
_geom_angle_atom_site_label_2
_geom_angle_atom_site_label_3
_geom_angle
_geom_angle_site_symmetry_1
_geom_angle_site_symmetry_3
_geom_angle_publ_flag
C1 N1 C26 111.24(11) . . ?
C29 N1 C1 127.62(13) . . ?
C29 N1 C26 113.59(12) . . ?
C2 C1 N1 127.42(14) . . ?
C2 C1 C6 122.69(14) . . ?
C6 C1 N1 109.85(13) . . ?
C1 C2 H2 121.4 . . ?
C1 C2 C3 117.26(14) . . ?
C3 C2 H2 121.4 . . ?
C2 C3 H3 119.3 . . ?
C4 C3 C2 121.34(15) . . ?
C4 C3 H3 119.3 . . ?
C3 C4 H4 119.9 . . ?
C3 C4 C5 120.25(15) . . ?
C5 C4 H4 119.9 . . ?
C4 C5 H5 120.2 . . ?
C6 C5 C4 119.54(14) . . ?
C6 C5 H5 120.2 . . ?
C1 C6 C7 110.83(13) . . ?
C5 C6 C1 118.89(14) . . ?
C5 C6 C7 130.28(13) . . ?
C6 C7 C8 113.25(12) . . ?
C6 C7 C16 113.59(12) . . ?
C6 C7 C26 102.62(11) . . ?
C8 C7 C16 110.49(11) . . ?
C8 C7 C26 118.25(12) . . ?
C16 C7 C26 97.65(11) . . ?
C7 C8 H8A 109.1 . . ?
C7 C8 H8B 109.1 . . ?
H8A C8 H8B 107.8 . . ?
C9 C8 C7 112.65(12) . . ?
C9 C8 H8A 109.1 . . ?
C9 C8 H8B 109.1 . . ?
C10 C9 C8 119.14(13) . . ?
C10 C9 C14 118.31(13) . . ?
C14 C9 C8 122.54(13) . . ?
C9 C10 H10 119.5 . . ?
C11 C10 C9 120.92(14) . . ?
C11 C10 H10 119.5 . . ?
C10 C11 H11 119.8 . . ?
C12 C11 C10 120.45(14) . . ?
C12 C11 H11 119.8 . . ?
C11 C12 H12 120.3 . . ?
C13 C12 C11 119.45(14) . . ?
C13 C12 H12 120.3 . . ?
C12 C13 H13 119.7 . . ?
C12 C13 C14 120.50(14) . . ?
C14 C13 H13 119.7 . . ?
C9 C14 C15 121.43(13) . . ?
C13 C14 C9 120.27(14) . . ?
C13 C14 C15 118.28(14) . . ?
O2 C15 C14 122.23(13) . . ?
O2 C15 C16 121.93(14) . . ?
C14 C15 C16 115.84(13) . . ?
C7 C16 C17 102.13(11) . . ?
C15 C16 C7 116.39(12) . . ?
C15 C16 C17 119.56(12) . . ?
C15 C16 C19 123.64(13) . . ?
C19 C16 C7 103.40(11) . . ?
C19 C16 C17 86.26(11) . . ?
C16 C17 H17A 115.0 . . ?
C16 C17 H17B 115.0 . . ?
H17A C17 H17B 112.0 . . ?
C18 C17 C16 81.95(10) . . ?
C18 C17 H17A 115.0 . . ?
C18 C17 H17B 115.0 . . ?
C17 C18 C26 99.70(11) . . ?
C19 C18 C17 86.36(10) . . ?
C19 C18 C26 102.96(11) . . ?
C20 C18 C17 124.40(12) . . ?
C20 C18 C19 121.33(12) . . ?
C20 C18 C26 116.31(12) . . ?
C16 C19 C18 83.04(10) . . ?
C16 C19 H19A 114.8 . . ?
C16 C19 H19B 114.8 . . ?
C18 C19 H19A 114.8 . . ?
C18 C19 H19B 114.8 . . ?
H19A C19 H19B 111.9 . . ?
C21 C20 C18 121.70(13) . . ?
C25 C20 C18 119.12(13) . . ?
C25 C20 C21 119.10(13) . . ?
C20 C21 H21 119.9 . . ?
C22 C21 C20 120.14(14) . . ?
C22 C21 H21 119.9 . . ?
C21 C22 H22 119.8 . . ?
C23 C22 C21 120.34(14) . . ?
C23 C22 H22 119.8 . . ?
C22 C23 H23 120.1 . . ?
C22 C23 C24 119.87(14) . . ?
C24 C23 H23 120.1 . . ?
C23 C24 H24 120.1 . . ?
C25 C24 C23 119.73(14) . . ?
C25 C24 H24 120.1 . . ?
C20 C25 H25 119.6 . . ?
C24 C25 C20 120.79(14) . . ?
C24 C25 H25 119.6 . . ?
N1 C26 C7 105.18(11) . . ?
N1 C26 C18 112.84(11) . . ?
N1 C26 C27 102.57(11) . . ?
C18 C26 C7 99.67(11) . . ?
C27 C26 C7 122.36(12) . . ?
C27 C26 C18 114.25(12) . . ?
C26 C27 H27A 111.1 . . ?
C26 C27 H27B 111.1 . . ?
C26 C27 C28 103.38(12) . . ?
H27A C27 H27B 109.1 . . ?
C28 C27 H27A 111.1 . . ?
C28 C27 H27B 111.1 . . ?
C27 C28 H28A 111.0 . . ?
C27 C28 H28B 111.0 . . ?
H28A C28 H28B 109.0 . . ?
C29 C28 C27 103.86(12) . . ?
C29 C28 H28A 111.0 . . ?
C29 C28 H28B 111.0 . . ?
O1 C29 N1 125.12(15) . . ?
O1 C29 C28 127.63(14) . . ?
N1 C29 C28 107.25(12) . . ?

loop_
_geom_bond_atom_site_label_1
_geom_bond_atom_site_label_2
_geom_bond_distance
_geom_bond_site_symmetry_2
_geom_bond_publ_flag
O1 C29 1.2211(19) . ?
O2 C15 1.2206(19) . ?
N1 C1 1.4086(19) . ?
N1 C26 1.4710(18) . ?
N1 C29 1.3747(19) . ?
C1 C2 1.387(2) . ?
C1 C6 1.403(2) . ?
C2 H2 0.9500 . ?
C2 C3 1.396(2) . ?
C3 H3 0.9500 . ?
C3 C4 1.392(2) . ?
C4 H4 0.9500 . ?
C4 C5 1.400(2) . ?
C5 H5 0.9500 . ?
C5 C6 1.388(2) . ?
C6 C7 1.521(2) . ?
C7 C8 1.5328(19) . ?
C7 C16 1.556(2) . ?
C7 C26 1.5816(19) . ?
C8 H8A 0.9900 . ?
C8 H8B 0.9900 . ?
C8 C9 1.5188(19) . ?
C9 C10 1.399(2) . ?
C9 C14 1.407(2) . ?
C10 H10 0.9500 . ?
C10 C11 1.391(2) . ?
C11 H11 0.9500 . ?
C11 C12 1.390(2) . ?
C12 H12 0.9500 . ?
C12 C13 1.386(2) . ?
C13 H13 0.9500 . ?
C13 C14 1.402(2) . ?
C14 C15 1.494(2) . ?
C15 C16 1.4950(19) . ?
C16 C17 1.572(2) . ?
C16 C19 1.542(2) . ?
C17 H17A 0.9900 . ?
C17 H17B 0.9900 . ?
C17 C18 1.5575(19) . ?
C18 C19 1.554(2) . ?
C18 C20 1.4927(19) . ?
C18 C26 1.564(2) . ?
C19 H19A 0.9900 . ?
C19 H19B 0.9900 . ?
C20 C21 1.397(2) . ?
C20 C25 1.396(2) . ?
C21 H21 0.9500 . ?
C21 C22 1.394(2) . ?
C22 H22 0.9500 . ?
C22 C23 1.390(2) . ?
C23 H23 0.9500 . ?
C23 C24 1.394(2) . ?
C24 H24 0.9500 . ?
C24 C25 1.392(2) . ?
C25 H25 0.9500 . ?
C26 C27 1.537(2) . ?
C27 H27A 0.9900 . ?
C27 H27B 0.9900 . ?
C27 C28 1.540(2) . ?
C28 H28A 0.9900 . ?
C28 H28B 0.9900 . ?
C28 C29 1.516(2) . ?

loop_
_geom_torsion_atom_site_label_1
_geom_torsion_atom_site_label_2
_geom_torsion_atom_site_label_3
_geom_torsion_atom_site_label_4
_geom_torsion
_geom_torsion_site_symmetry_1
_geom_torsion_site_symmetry_2
_geom_torsion_site_symmetry_3
_geom_torsion_site_symmetry_4
_geom_torsion_publ_flag
O2 C15 C16 C7 -149.69(15) . . . . ?
O2 C15 C16 C17 86.87(19) . . . . ?
O2 C15 C16 C19 -19.8(2) . . . . ?
N1 C1 C2 C3 176.24(15) . . . . ?
N1 C1 C6 C5 -176.49(13) . . . . ?
N1 C1 C6 C7 3.39(17) . . . . ?
N1 C26 C27 C28 28.44(14) . . . . ?
C1 N1 C26 C7 5.26(15) . . . . ?
C1 N1 C26 C18 -102.39(14) . . . . ?
C1 N1 C26 C27 134.21(12) . . . . ?
C1 N1 C29 O1 31.5(2) . . . . ?
C1 N1 C29 C28 -147.49(14) . . . . ?
C1 C2 C3 C4 0.4(3) . . . . ?
C1 C6 C7 C8 -128.73(13) . . . . ?
C1 C6 C7 C16 104.17(14) . . . . ?
C1 C6 C7 C26 -0.11(15) . . . . ?
C2 C1 C6 C5 1.6(2) . . . . ?
C2 C1 C6 C7 -178.56(14) . . . . ?
C2 C3 C4 C5 0.5(3) . . . . ?
C3 C4 C5 C6 -0.4(2) . . . . ?
C4 C5 C6 C1 -0.6(2) . . . . ?
C4 C5 C6 C7 179.55(15) . . . . ?
C5 C6 C7 C8 51.1(2) . . . . ?
C5 C6 C7 C16 -75.97(19) . . . . ?
C5 C6 C7 C26 179.75(15) . . . . ?
C6 C1 C2 C3 -1.5(2) . . . . ?
C6 C7 C8 C9 -82.57(15) . . . . ?
C6 C7 C16 C15 77.53(16) . . . . ?
C6 C7 C16 C17 -150.40(11) . . . . ?
C6 C7 C16 C19 -61.40(14) . . . . ?
C6 C7 C26 N1 -2.99(14) . . . . ?
C6 C7 C26 C18 114.02(11) . . . . ?
C6 C7 C26 C27 -119.02(14) . . . . ?
C7 C8 C9 C10 155.45(13) . . . . ?
C7 C8 C9 C14 -26.13(19) . . . . ?
C7 C16 C17 C18 68.22(11) . . . . ?
C7 C16 C19 C18 -66.91(11) . . . . ?
C7 C26 C27 C28 145.76(13) . . . . ?
C8 C7 C16 C15 -51.00(16) . . . . ?
C8 C7 C16 C17 81.07(13) . . . . ?
C8 C7 C16 C19 170.07(11) . . . . ?
C8 C7 C26 N1 122.42(13) . . . . ?
C8 C7 C26 C18 -120.56(13) . . . . ?
C8 C7 C26 C27 6.39(19) . . . . ?
C8 C9 C10 C11 176.04(14) . . . . ?
C8 C9 C14 C13 -175.74(13) . . . . ?
C8 C9 C14 C15 6.0(2) . . . . ?
C9 C10 C11 C12 -0.2(2) . . . . ?
C9 C14 C15 O2 172.86(15) . . . . ?
C9 C14 C15 C16 -8.3(2) . . . . ?
C10 C9 C14 C13 2.7(2) . . . . ?
C10 C9 C14 C15 -175.53(13) . . . . ?
C10 C11 C12 C13 2.6(2) . . . . ?
C11 C12 C13 C14 -2.4(2) . . . . ?
C12 C13 C14 C9 -0.3(2) . . . . ?
C12 C13 C14 C15 177.95(14) . . . . ?
C13 C14 C15 O2 -5.4(2) . . . . ?
C13 C14 C15 C16 173.42(13) . . . . ?
C14 C9 C10 C11 -2.4(2) . . . . ?
C14 C15 C16 C7 31.49(18) . . . . ?
C14 C15 C16 C17 -91.95(16) . . . . ?
C14 C15 C16 C19 161.34(13) . . . . ?
C15 C16 C17 C18 -161.64(13) . . . . ?
C15 C16 C19 C18 158.07(14) . . . . ?
C16 C7 C8 C9 46.15(16) . . . . ?
C16 C7 C26 N1 -119.34(12) . . . . ?
C16 C7 C26 C18 -2.32(12) . . . . ?
C16 C7 C26 C27 124.63(13) . . . . ?
C16 C17 C18 C19 34.38(10) . . . . ?
C16 C17 C18 C20 160.39(14) . . . . ?
C16 C17 C18 C26 -68.16(11) . . . . ?
C17 C16 C19 C18 34.67(10) . . . . ?
C17 C18 C19 C16 -35.05(10) . . . . ?
C17 C18 C20 C21 31.4(2) . . . . ?
C17 C18 C20 C25 -151.85(14) . . . . ?
C17 C18 C26 N1 158.46(11) . . . . ?
C17 C18 C26 C7 47.36(12) . . . . ?
C17 C18 C26 C27 -84.88(13) . . . . ?
C18 C20 C21 C22 174.91(14) . . . . ?
C18 C20 C25 C24 -174.94(14) . . . . ?
C18 C26 C27 C28 -94.01(14) . . . . ?
C19 C16 C17 C18 -34.69(10) . . . . ?
C19 C18 C20 C21 140.50(14) . . . . ?
C19 C18 C20 C25 -42.8(2) . . . . ?
C19 C18 C26 N1 69.99(14) . . . . ?
C19 C18 C26 C7 -41.11(12) . . . . ?
C19 C18 C26 C27 -173.35(11) . . . . ?
C20 C18 C19 C16 -163.67(13) . . . . ?
C20 C18 C26 N1 -65.16(16) . . . . ?
C20 C18 C26 C7 -176.26(12) . . . . ?
C20 C18 C26 C27 51.50(16) . . . . ?
C20 C21 C22 C23 0.6(2) . . . . ?
C21 C20 C25 C24 1.9(2) . . . . ?
C21 C22 C23 C24 0.6(2) . . . . ?
C22 C23 C24 C25 -0.6(2) . . . . ?
C23 C24 C25 C20 -0.7(2) . . . . ?
C25 C20 C21 C22 -1.8(2) . . . . ?
C26 N1 C1 C2 176.51(15) . . . . ?
C26 N1 C1 C6 -5.55(17) . . . . ?
C26 N1 C29 O1 178.21(15) . . . . ?
C26 N1 C29 C28 -0.82(17) . . . . ?
C26 C7 C8 C9 157.38(12) . . . . ?
C26 C7 C16 C15 -175.06(12) . . . . ?
C26 C7 C16 C17 -43.00(12) . . . . ?
C26 C7 C16 C19 46.01(13) . . . . ?
C26 C18 C19 C16 64.07(11) . . . . ?
C26 C18 C20 C21 -93.07(16) . . . . ?
C26 C18 C20 C25 83.66(17) . . . . ?
C26 C27 C28 C29 -29.38(15) . . . . ?
C27 C28 C29 O1 -159.70(16) . . . . ?
C27 C28 C29 N1 19.30(16) . . . . ?
C29 N1 C1 C2 -36.2(2) . . . . ?
C29 N1 C1 C6 141.75(15) . . . . ?
C29 N1 C26 C7 -146.91(12) . . . . ?
C29 N1 C26 C18 105.44(14) . . . . ?
C29 N1 C26 C27 -17.95(16) . . . . ?
